data_4128449
loop_
_publ_author_name
'Aldrich, Thomas J.'
'Matta, Micaela'
'Zhu, Weigang'
'Swick, Steven M.'
'Stern, Charlotte L.'
'Schatz, George C.'
'Facchetti, Antonio'
'Melkonyan, Ferdinand S.'
'Marks, Tobin J.'

_publ_section_title
;
 Fluorination Effects on Indacenodithienothiophene Acceptor Packing and
 Electronic Structure, End-Group Redistribution, and Solar Cell
 Photovoltaic Response.
;
_journal_issue 7
_journal_name_full 'Journal of the American Chemical Society'
_journal_page_first 3274
_journal_page_last 3287
_journal_paper_doi 10.1021/jacs.8b13653
_journal_volume 141
_journal_year 2019
_chemical_formula_moiety 'C94 H78 F4 N4 O2 S4, C94 H82 F4 N4 O2 S4'
_chemical_formula_sum 'C188 H160 F8 N8 O4 S8'
_chemical_formula_weight 3003.71
_chemical_name_systematic ITIC-4F
_space_group_crystal_system triclinic
_space_group_IT_number 2
_space_group_name_Hall '-P 1'
_space_group_name_H-M_alt 'P -1'
_atom_sites_solution_hydrogens geom
_atom_sites_solution_primary dual
_audit_creation_date 2017-12-21
_audit_creation_method
;
Olex2 1.2
(compiled 2017.08.10 svn.r3458 for OlexSys, GUI svn.r5381)
;
_audit_update_record
;
2018-12-18 deposited with the CCDC.
2018-12-18 downloaded from the CCDC.
;
_cell_angle_alpha 73.995(4)
_cell_angle_beta 68.809(4)
_cell_angle_gamma 81.206(4)
_cell_formula_units_Z 1
_cell_length_a 15.4222(8)
_cell_length_b 17.6025(11)
_cell_length_c 21.1852(12)
_cell_measurement_reflns_used 9923
_cell_measurement_temperature 100(2)
_cell_measurement_theta_max 63.374
_cell_measurement_theta_min 2.304
_cell_volume 5145.3(5)
_computing_cell_refinement 'SAINT V8.38A (?, 2016)'
_computing_data_collection 'APEX2 V2014.11-0 (Bruker, 2014)'
_computing_data_reduction 'SAINT V8.38A (?, 2016)'
_computing_molecular_graphics 'Olex2 (Dolomanov et al., 2009)'
_computing_publication_material 'Olex2 (Dolomanov et al., 2009)'
_computing_structure_refinement 'XL (Sheldrick, 2008)'
_computing_structure_solution 'ShelXT (Sheldrick, 2015)'
_diffrn_ambient_temperature 99.98
_diffrn_detector_area_resol_mean 8
_diffrn_measured_fraction_theta_full 0.901
_diffrn_measured_fraction_theta_max 0.977
_diffrn_measurement_device_type 'Bruker Kappa APEX CCD area detector'
_diffrn_measurement_method '\w and \f scans'
_diffrn_radiation_monochromator 'Quazar optics'
_diffrn_radiation_type CuK\a
_diffrn_radiation_wavelength 1.54178
_diffrn_reflns_av_R_equivalents 0.1180
_diffrn_reflns_av_unetI/netI 0.0891
_diffrn_reflns_Laue_measured_fraction_full 0.901
_diffrn_reflns_Laue_measured_fraction_max 0.977
_diffrn_reflns_limit_h_max 17
_diffrn_reflns_limit_h_min -16
_diffrn_reflns_limit_k_max 20
_diffrn_reflns_limit_k_min -20
_diffrn_reflns_limit_l_max 24
_diffrn_reflns_limit_l_min -24
_diffrn_reflns_number 91137
_diffrn_reflns_point_group_measured_fraction_full 0.901
_diffrn_reflns_point_group_measured_fraction_max 0.977
_diffrn_reflns_theta_full 67.679
_diffrn_reflns_theta_max 64.197
_diffrn_reflns_theta_min 2.304
_diffrn_source microsource
_exptl_absorpt_coefficient_mu 1.231
_exptl_absorpt_correction_T_max 0.7524
_exptl_absorpt_correction_T_min 0.5473
_exptl_absorpt_correction_type multi-scan
_exptl_absorpt_process_details
'SADABS-2016/2 (Bruker,2016/2) was used for absorption correction. wR2(int) was 0.1273 before and 0.0905 after correction. The Ratio of minimum to maximum transmission is 0.7274. The \l/2 correction factor is Not present.'
_exptl_crystal_colour black
_exptl_crystal_colour_primary black
_exptl_crystal_density_diffrn 0.969
_exptl_crystal_description Needle
_exptl_crystal_F_000 1576
_exptl_crystal_recrystallization_method
'The material was obtained by vapor diffusion of n-heptane into a CH2Br2 solution.'
_exptl_crystal_size_max 0.475
_exptl_crystal_size_mid 0.065
_exptl_crystal_size_min 0.055
_refine_diff_density_max 1.837
_refine_diff_density_min -0.778
_refine_diff_density_rms 0.153
_refine_ls_extinction_method none
_refine_ls_goodness_of_fit_ref 1.610
_refine_ls_hydrogen_treatment constr
_refine_ls_matrix_type full
_refine_ls_number_parameters 1136
_refine_ls_number_reflns 16789
_refine_ls_number_restraints 1886
_refine_ls_restrained_S_all 1.633
_refine_ls_R_factor_all 0.1853
_refine_ls_R_factor_gt 0.1504
_refine_ls_shift/su_max 0.001
_refine_ls_shift/su_mean 0.000
_refine_ls_structure_factor_coef Fsqd
_refine_ls_weighting_details 'w=1/[\s^2^(Fo^2^)+(0.2000P)^2^] where P=(Fo^2^+2Fc^2^)/3'
_refine_ls_weighting_scheme calc
_refine_ls_wR_factor_gt 0.4104
_refine_ls_wR_factor_ref 0.4355
_reflns_Friedel_coverage 0.000
_reflns_number_gt 10704
_reflns_number_total 16789
_reflns_threshold_expression 'I > 2\s(I)'
_cod_data_source_file ja8b13653_si_003.cif
_cod_data_source_block ITIC-4F
_cod_database_code 4128449
_shelxl_version_number 2014-3
_shelx_space_group_comment
;
The symmetry employed for this shelxl refinement is uniquely defined
by the following loop, which should always be used as a source of
symmetry information in preference to the above space-group names.
They are only intended as comments.
;
_shelx_estimated_absorpt_t_max 0.935
_shelx_estimated_absorpt_t_min 0.592
_olex2_refinement_description
;
1. Fixed Uiso
 At 1.2 times of:
  All C(H) groups, All C(H,H) groups, All C(H,H,H,H) groups
 At 1.5 times of:
  All C(H,H,H) groups
2. Restrained distances
 C34-C35 \\sim C33-C34 \\sim C33-C32 \\sim C32-C31 \\sim C31-C30 \\sim C30-C27
\\sim C90-C89 \\sim C91-C90
 \\sim C92-C91 \\sim C92-C93 \\sim C94-C93 \\sim C95-C93 \\sim C89-C86 \\sim
C42-C39 \\sim C43-C42 \\sim C44-
 C43 \\sim C45-C44 \\sim C46-C45 \\sim C46-C47 \\sim C4-C3 \\sim C2-C3 \\sim
C2-C1
 with sigma of 0.01
 C79-C80 \\sim C79-C78 \\sim C77-C74 \\sim C77-C78 \\sim C42-C39 \\sim C43-C42
\\sim C44-C43 \\sim C45-C44
 \\sim C46-C45 \\sim C46-C47
 with sigma of 0.01
 C80-C81 \\sim C77-C74 \\sim C42-C39 \\sim C43-C42 \\sim C44-C43 \\sim C45-C44
\\sim C46-C45 \\sim C46-C47
 with sigma of 0.01
 C82-C81 \\sim C80-C81 \\sim C79-C80 \\sim C79-C78 \\sim C77-C78 \\sim C77-C74
 with sigma of 0.01
3. Rigid bond restraints
 All non-hydrogen atoms
 with sigma for 1-2 distances of 0.01 and sigma for 1-3 distances of 0.01
4. Uiso/Uaniso restraints and constraints
All non-hydrogen atoms have similar U: within 2A with sigma of 0.01 and sigma
for terminal atoms of 0.02
Uanis(C11) \\sim Ueq, Uanis(C11A) \\sim Ueq: with sigma of 0.1 and sigma for
terminal atoms of 0.2
5. Others
 Sof(F1A)=Sof(F2A)=Sof(O1A)=Sof(N1A)=Sof(N2A)=Sof(H10A)=Sof(C11A)=Sof(C12A)=
 Sof(C13A)=Sof(C14A)=Sof(H14A)=Sof(C15A)=Sof(C16A)=Sof(C17A)=Sof(H17A)=
 Sof(C18A)=Sof(C19A)=Sof(C20A)=Sof(C21A)=Sof(C22A)=1-FVAR(1)
 Sof(F1)=Sof(F2)=Sof(O1)=Sof(N1)=Sof(N2)=Sof(H10)=Sof(C11)=Sof(C12)=Sof(C13)=
 Sof(C14)=Sof(H14)=Sof(C15)=Sof(C16)=Sof(C17)=Sof(H17)=Sof(C18)=Sof(C19)=
 Sof(C20)=Sof(C21)=Sof(C22)=FVAR(1)
 Fixed Sof: C94(0.5) H94A(0.5) H94B(0.5) H94C(0.5) C95(0.5) H95A(0.5)
 H95B(0.5) H95C(0.5)
6.a Secondary CH2 refined with riding coordinates:
 C30(H30A,H30B), C31(H31A,H31B), C32(H32A,H32B), C33(H33A,H33B), C34(H34A,
 H34B), C42(H42A,H42B), C43(H43A,H43B), C44(H44A,H44B), C45(H45A,H45B),
 C46(H46A,H46B), C77(H77A,H77B), C78(H78A,H78B), C79(H79A,H79B), C80(H80A,H80B),
  C81(H81A,H81B), C89(H89A,H89B), C90(H90A,H90B), C91(H91A,H91B), C92(H92A,
 H92B), C93(H93A,H93B), C93(H93C,H93D)
6.b Me refined with riding coordinates:
 C35(H35A,H35B,H35C), C47(H47A,H47B,H47C), C82(H82A,H82B,H82C), C94(H94A,H94B,
 H94C), C95(H95A,H95B,H95C)
6.c Aromatic/amide H refined with riding coordinates:
 C2(H2), C8(H8), C10(H10), C10(H10A), C14(H14), C14A(H14A), C17(H17),
 C17A(H17A), C25(H25), C26(H26), C28(H28), C29(H29), C37(H37), C38(H38),
 C40(H40), C41(H41), C48(H48), C53(H53), C58(H58), C62(H62), C65(H65), C72(H72),
  C73(H73), C75(H75), C76(H76), C84(H84), C85(H85), C87(H87), C88(H88)
;
_smtbx_masks_special_details
;
The solvent masking procedure as implemented in Olex2 was used to remove the
electronic contribution of solvent molecules from the refinement.  As the exact
solvent content is not known, only the atoms used in the refinement model are
reported in the formula here.

Total solvent accessible volume / cell = 1763.9 Ang^3^ [34.6%]
Total electron count / cell = 417.6
;
_olex2_date_sample_data_collection 2017-12-20
_olex2_date_sample_submission 2017-12-17
_olex2_diffrn_ambient_temperature_device 'Oxford Cryosystems'
_olex2_exptl_crystal_mounting_method 'The crystal was mounted on a MITIGEN holder in Paratone oil'
_olex2_submission_original_sample_id cx1151
_olex2_submission_special_instructions 'No special instructions were received'

loop_
_space_group_symop_operation_xyz
'x, y, z'
'-x, -y, -z'

loop_
_atom_site_label
_atom_site_type_symbol
_atom_site_fract_x
_atom_site_fract_y
_atom_site_fract_z
_atom_site_U_iso_or_equiv
_atom_site_adp_type
_atom_site_occupancy
_atom_site_site_symmetry_order
_atom_site_calc_flag
_atom_site_refinement_flags_posn
_atom_site_refinement_flags_adp
_atom_site_refinement_flags_occupancy
_atom_site_disorder_assembly
_atom_site_disorder_group
S1 S 0.37317(10) 1.01403(12) 0.24408(8) 0.0365(5) Uani 1 1 d . U . . .
S2 S 0.29150(9) 0.95671(10) 0.46211(8) 0.0306(4) Uani 1 1 d . U . . .
F1 F 0.7275(7) 0.9521(10) -0.1286(6) 0.073(3) Uani 0.589(13) 1 d . U P A 1
F1A F 0.7176(10) 0.8978(13) -0.1093(8) 0.069(4) Uani 0.411(13) 1 d . U P A 2
F2 F 0.8890(19) 0.9382(14) -0.1060(15) 0.064(5) Uani 0.589(13) 1 d . U P A 1
F2A F 0.879(3) 0.916(2) -0.103(2) 0.059(5) Uani 0.411(13) 1 d . U P A 2
O1 O 0.4883(8) 1.0279(10) 0.1039(6) 0.051(3) Uani 0.589(13) 1 d . U P A 1
O1A O 0.4863(12) 0.9806(13) 0.1177(9) 0.050(4) Uani 0.411(13) 1 d . U P A 2
N1 N 0.9491(13) 1.0479(12) 0.0610(10) 0.056(4) Uani 0.589(13) 1 d . U P A 1
N1A N 0.957(2) 1.0185(19) 0.0773(15) 0.057(5) Uani 0.411(13) 1 d . U P A 2
N2 N 0.740(2) 1.082(2) 0.2453(11) 0.053(5) Uani 0.589(13) 1 d . U P A 1
N2A N 0.733(3) 1.071(3) 0.2610(16) 0.043(5) Uani 0.411(13) 1 d . U P A 2
C1 C -0.0514(3) 0.9860(4) 0.5718(3) 0.0276(14) Uani 1 1 d D U . . .
C2 C 0.0478(3) 0.9705(4) 0.5515(3) 0.0290(13) Uani 1 1 d D U . . .
H2 H 0.0800 0.9511 0.5840 0.035 Uiso 1 1 calc R . . . .
C3 C 0.0937(3) 0.9872(4) 0.4773(3) 0.0266(13) Uani 1 1 d D U . . .
C4 C 0.1927(3) 0.9790(4) 0.4390(3) 0.0301(13) Uani 1 1 d D U . . .
C5 C 0.2094(4) 1.0000(4) 0.3680(3) 0.0306(13) Uani 1 1 d . U . . .
C6 C 0.3074(4) 0.9983(4) 0.3299(3) 0.0272(12) Uani 1 1 d . U . . .
C7 C 0.4752(4) 0.9969(4) 0.2663(3) 0.0320(13) Uani 1 1 d . U . . .
C8 C 0.4538(4) 0.9770(4) 0.3392(3) 0.0310(14) Uani 1 1 d . U . . .
H8 H 0.4993 0.9663 0.3616 0.037 Uiso 1 1 calc R . . . .
C9 C 0.3553(4) 0.9747(4) 0.3759(3) 0.0268(12) Uani 1 1 d . U . . .
C10 C 0.5686(4) 1.0034(5) 0.2225(3) 0.0386(15) Uani 1 1 d . U . . .
H10 H 0.6105 0.9979 0.2473 0.046 Uiso 0.589(13) 1 calc R . P A 1
H10A H 0.6100 1.0108 0.2441 0.046 Uiso 0.411(13) 1 calc R . P A 2
C11 C 0.612(2) 1.0160(16) 0.1523(16) 0.042(3) Uani 0.589(13) 1 d . U P A 1
C11A C 0.611(3) 1.001(2) 0.152(2) 0.044(3) Uani 0.411(13) 1 d . U P A 2
C12 C 0.5713(11) 1.0162(11) 0.0988(9) 0.047(3) Uani 0.589(13) 1 d . U P A 1
C12A C 0.5670(17) 0.9829(16) 0.1086(13) 0.047(3) Uani 0.411(13) 1 d . U P A 2
C13 C 0.6500(11) 1.0007(12) 0.0384(9) 0.050(2) Uani 0.589(13) 1 d . U P A 1
C13A C 0.6404(17) 0.9692(17) 0.0457(13) 0.050(3) Uani 0.411(13) 1 d . U P A 2
C14 C 0.6436(9) 0.9868(13) -0.0210(8) 0.055(3) Uani 0.589(13) 1 d . U P A 1
H14 H 0.5853 0.9903 -0.0277 0.066 Uiso 0.589(13) 1 calc R . P A 1
C14A C 0.6387(14) 0.9367(18) -0.0052(11) 0.055(3) Uani 0.411(13) 1 d . U P A 2
H14A H 0.5817 0.9220 -0.0049 0.065 Uiso 0.411(13) 1 calc R . P A 2
C15 C 0.7264(10) 0.9674(13) -0.0702(8) 0.056(3) Uani 0.589(13) 1 d . U P A 1
C15A C 0.7170(15) 0.9261(18) -0.0545(12) 0.056(3) Uani 0.411(13) 1 d . U P A 2
C16 C 0.8122(14) 0.9593(15) -0.0562(12) 0.055(3) Uani 0.589(13) 1 d . U P A 1
C16A C 0.801(2) 0.938(2) -0.0554(17) 0.055(3) Uani 0.411(13) 1 d . U P A 2
C17 C 0.8182(14) 0.9776(15) 0.0001(12) 0.048(3) Uani 0.589(13) 1 d . U P A 1
H17 H 0.8768 0.9783 0.0052 0.057 Uiso 0.589(13) 1 calc R . P A 1
C17A C 0.807(2) 0.959(2) 0.0008(19) 0.051(3) Uani 0.411(13) 1 d . U P A 2
H17A H 0.8658 0.9619 0.0048 0.061 Uiso 0.411(13) 1 calc R . P A 2
C18 C 0.7348(15) 0.9956(15) 0.0505(12) 0.047(3) Uani 0.589(13) 1 d . U P A 1
C18A C 0.727(2) 0.977(2) 0.0502(18) 0.048(3) Uani 0.411(13) 1 d . U P A 2
C19 C 0.7170(16) 1.0143(19) 0.1175(15) 0.045(2) Uani 0.589(13) 1 d . U P A 1
C19A C 0.708(2) 1.003(3) 0.117(2) 0.046(3) Uani 0.411(13) 1 d . U P A 2
C20 C 0.780(2) 1.036(2) 0.1396(18) 0.046(3) Uani 0.589(13) 1 d . U P A 1
C20A C 0.774(3) 1.027(3) 0.137(3) 0.047(3) Uani 0.411(13) 1 d . U P A 2
C21 C 0.8717(15) 1.0442(13) 0.0969(13) 0.050(3) Uani 0.589(13) 1 d . U P A 1
C21A C 0.880(2) 1.020(2) 0.101(2) 0.053(4) Uani 0.411(13) 1 d . U P A 2
C22 C 0.754(2) 1.060(2) 0.2053(14) 0.045(3) Uani 0.589(13) 1 d . U P A 1
C22A C 0.753(4) 1.056(4) 0.195(2) 0.046(3) Uani 0.411(13) 1 d . U P A 2
C23 C 0.1182(4) 1.0286(4) 0.3523(3) 0.0276(12) Uani 1 1 d . U . . .
C24 C 0.1234(4) 1.1183(4) 0.3195(3) 0.0308(13) Uani 1 1 d . U . . .
C25 C 0.1514(4) 1.1467(5) 0.2471(4) 0.0393(15) Uani 1 1 d . U . . .
H25 H 0.1644 1.1106 0.2183 0.047 Uiso 1 1 calc R . . . .
C26 C 0.1606(5) 1.2282(5) 0.2165(4) 0.0478(17) Uani 1 1 d . U . . .
H26 H 0.1793 1.2464 0.1672 0.057 Uiso 1 1 calc R . . . .
C27 C 0.1424(6) 1.2840(5) 0.2582(4) 0.0528(17) Uani 1 1 d D U . . .
C28 C 0.1159(5) 1.2541(5) 0.3303(4) 0.0486(17) Uani 1 1 d . U . . .
H28 H 0.1028 1.2897 0.3595 0.058 Uiso 1 1 calc R . . . .
C29 C 0.1080(5) 1.1734(4) 0.3605(4) 0.0381(14) Uani 1 1 d . U . . .
H29 H 0.0920 1.1550 0.4096 0.046 Uiso 1 1 calc R . . . .
C30 C 0.1542(8) 1.3694(5) 0.2262(6) 0.094(3) Uani 1 1 d D U . . .
H30A H 0.1549 1.3811 0.1775 0.112 Uiso 1 1 calc R . . . .
H30B H 0.1005 1.4002 0.2521 0.112 Uiso 1 1 calc R . . . .
C31 C 0.2411(10) 1.3943(9) 0.2265(10) 0.149(4) Uani 1 1 d D U . . .
H31A H 0.2400 1.3777 0.2754 0.179 Uiso 1 1 calc R . . . .
H31B H 0.2929 1.3625 0.1999 0.179 Uiso 1 1 calc R . . . .
C32 C 0.2676(13) 1.4772(9) 0.2000(11) 0.194(5) Uani 1 1 d D U . . .
H32A H 0.2751 1.4919 0.1498 0.233 Uiso 1 1 calc R . . . .
H32B H 0.2131 1.5096 0.2230 0.233 Uiso 1 1 calc R . . . .
C33 C 0.3496(14) 1.5047(12) 0.2056(12) 0.213(6) Uani 1 1 d D U . . .
H33A H 0.3335 1.4930 0.2569 0.255 Uiso 1 1 calc R . . . .
H33B H 0.3976 1.4628 0.1911 0.255 Uiso 1 1 calc R . . . .
C34 C 0.4066(16) 1.5727(13) 0.1834(14) 0.236(7) Uani 1 1 d D U . . .
H34A H 0.3717 1.6095 0.2131 0.283 Uiso 1 1 calc R . . . .
H34B H 0.4079 1.5996 0.1354 0.283 Uiso 1 1 calc R . . . .
C35 C 0.5038(16) 1.5665(17) 0.1823(16) 0.281(10) Uani 1 1 d D U . . .
H35A H 0.5280 1.6194 0.1656 0.422 Uiso 1 1 calc R . . . .
H35B H 0.5056 1.5430 0.2295 0.422 Uiso 1 1 calc R . . . .
H35C H 0.5422 1.5330 0.1511 0.422 Uiso 1 1 calc R . . . .
C36 C 0.0957(4) 0.9830(4) 0.3104(3) 0.0321(13) Uani 1 1 d . U . . .
C37 C 0.0206(4) 1.0089(5) 0.2863(3) 0.0372(15) Uani 1 1 d . U . . .
H37 H -0.0157 1.0559 0.2954 0.045 Uiso 1 1 calc R . . . .
C38 C -0.0009(5) 0.9643(5) 0.2484(4) 0.0461(16) Uani 1 1 d . U . . .
H38 H -0.0525 0.9823 0.2325 0.055 Uiso 1 1 calc R . . . .
C39 C 0.0488(6) 0.8968(5) 0.2335(4) 0.0523(17) Uani 1 1 d D U . . .
C40 C 0.1237(5) 0.8721(5) 0.2584(4) 0.0499(17) Uani 1 1 d . U . . .
H40 H 0.1598 0.8252 0.2489 0.060 Uiso 1 1 calc R . . . .
C41 C 0.1472(5) 0.9135(5) 0.2963(4) 0.0393(15) Uani 1 1 d . U . . .
H41 H 0.1981 0.8946 0.3126 0.047 Uiso 1 1 calc R . . . .
C42 C 0.0313(6) 0.8499(6) 0.1909(5) 0.074(2) Uani 1 1 d D U . . .
H42A H 0.0041 0.8002 0.2227 0.088 Uiso 1 1 calc R . . . .
H42B H -0.0165 0.8801 0.1712 0.088 Uiso 1 1 calc R . . . .
C43 C 0.1115(8) 0.8288(8) 0.1328(6) 0.099(3) Uani 1 1 d D U . . .
H43A H 0.1394 0.8787 0.1017 0.119 Uiso 1 1 calc R . . . .
H43B H 0.1587 0.7980 0.1528 0.119 Uiso 1 1 calc R . . . .
C44 C 0.0960(9) 0.7837(9) 0.0888(6) 0.110(3) Uani 1 1 d D U . . .
H44A H 0.0769 0.7307 0.1186 0.132 Uiso 1 1 calc R . . . .
H44B H 0.0425 0.8104 0.0745 0.132 Uiso 1 1 calc R . . . .
C45 C 0.1726(9) 0.7718(9) 0.0254(6) 0.119(3) Uani 1 1 d D U . . .
H45A H 0.2256 0.7437 0.0400 0.143 Uiso 1 1 calc R . . . .
H45B H 0.1929 0.8247 -0.0038 0.143 Uiso 1 1 calc R . . . .
C46 C 0.1563(10) 0.7284(10) -0.0194(7) 0.136(4) Uani 1 1 d D U . . .
H46A H 0.1033 0.7559 -0.0341 0.164 Uiso 1 1 calc R . . . .
H46B H 0.1372 0.6749 0.0092 0.164 Uiso 1 1 calc R . . . .
C47 C 0.2353(11) 0.7191(12) -0.0825(8) 0.162(6) Uani 1 1 d D U . . .
H47A H 0.2165 0.6895 -0.1080 0.243 Uiso 1 1 calc R . . . .
H47B H 0.2540 0.7714 -0.1124 0.243 Uiso 1 1 calc R . . . .
H47C H 0.2879 0.6902 -0.0690 0.243 Uiso 1 1 calc R . . . .
S3 S 0.21393(10) 1.05361(11) 0.60981(9) 0.0370(5) Uani 1 1 d . U . . .
S4 S 0.19641(11) 1.27858(11) 0.47797(10) 0.0402(5) Uani 1 1 d . U . . .
F3 F -0.0481(5) 1.6513(4) 0.2739(4) 0.102(2) Uani 1 1 d . U . . .
F4 F -0.2110(4) 1.6646(4) 0.3736(4) 0.098(2) Uani 1 1 d . U . . .
O2 O 0.1180(4) 1.4044(3) 0.4063(3) 0.0554(14) Uani 1 1 d . U . . .
N3 N -0.1703(6) 1.3260(6) 0.7060(5) 0.086(3) Uani 1 1 d . U . . .
N4 N -0.3302(5) 1.5099(6) 0.6125(5) 0.092(3) Uani 1 1 d . U . . .
C48 C 0.5627(4) 1.0499(4) 0.4398(3) 0.0309(14) Uani 1 1 d . U . . .
H48 H 0.6044 1.0822 0.4000 0.037 Uiso 1 1 calc R . . . .
C49 C 0.4731(4) 1.0771(4) 0.4722(3) 0.0289(13) Uani 1 1 d . U . . .
C50 C 0.4108(4) 1.0291(4) 0.5310(3) 0.0303(13) Uani 1 1 d . U . . .
C51 C 0.3224(4) 1.0738(4) 0.5486(4) 0.0334(13) Uani 1 1 d . U . . .
C52 C 0.1723(4) 1.1468(5) 0.5729(4) 0.0389(14) Uani 1 1 d . U . . .
C53 C 0.0839(5) 1.1870(5) 0.5876(4) 0.0407(15) Uani 1 1 d . U . . .
H53 H 0.0304 1.1670 0.6255 0.049 Uiso 1 1 calc R . . . .
C54 C 0.0840(5) 1.2594(5) 0.5402(4) 0.0410(15) Uani 1 1 d . U . . .
C55 C 0.2402(4) 1.1892(4) 0.5153(4) 0.0359(14) Uani 1 1 d . U . . .
C56 C 0.3280(4) 1.1467(4) 0.5018(4) 0.0345(13) Uani 1 1 d . U . . .
C57 C 0.4265(4) 1.1613(4) 0.4518(4) 0.0326(13) Uani 1 1 d . U . . .
C58 C 0.0025(5) 1.3108(4) 0.5485(4) 0.0447(16) Uani 1 1 d . U . . .
H58 H -0.0474 1.2918 0.5899 0.054 Uiso 1 1 calc R . . . .
C59 C -0.0201(5) 1.3836(5) 0.5084(5) 0.0474(16) Uani 1 1 d . U . . .
C60 C 0.0368(5) 1.4214(5) 0.4384(5) 0.0491(16) Uani 1 1 d . U . . .
C61 C -0.0220(6) 1.4855(5) 0.4125(5) 0.0536(17) Uani 1 1 d . U . . .
C62 C -0.0001(7) 1.5381(6) 0.3488(5) 0.067(2) Uani 1 1 d . U . . .
H62 H 0.0589 1.5334 0.3141 0.080 Uiso 1 1 calc R . . . .
C63 C -0.0663(7) 1.5995(6) 0.3350(6) 0.074(2) Uani 1 1 d . U . . .
C64 C -0.1497(7) 1.6036(6) 0.3878(6) 0.077(2) Uani 1 1 d . U . . .
C65 C -0.1746(6) 1.5528(5) 0.4513(6) 0.064(2) Uani 1 1 d . U . . .
H65 H -0.2335 1.5583 0.4859 0.077 Uiso 1 1 calc R . . . .
C66 C -0.1077(6) 1.4911(5) 0.4633(5) 0.0566(17) Uani 1 1 d . U . . .
C67 C -0.1082(5) 1.4286(5) 0.5260(5) 0.0523(16) Uani 1 1 d . U . . .
C68 C -0.1786(6) 1.4219(5) 0.5913(6) 0.0624(19) Uani 1 1 d . U . . .
C69 C -0.1726(6) 1.3668(6) 0.6542(6) 0.065(2) Uani 1 1 d . U . . .
C70 C -0.2624(6) 1.4720(6) 0.5996(6) 0.072(2) Uani 1 1 d . U . . .
C71 C 0.4625(5) 1.2228(5) 0.4736(5) 0.0509(16) Uani 1 1 d . U . . .
C72 C 0.4372(6) 1.3037(5) 0.4542(6) 0.064(2) Uani 1 1 d . U . . .
H72 H 0.4016 1.3202 0.4239 0.076 Uiso 1 1 calc R . . . .
C73 C 0.4619(7) 1.3590(6) 0.4772(7) 0.088(2) Uani 1 1 d . U . . .
H73 H 0.4446 1.4133 0.4622 0.106 Uiso 1 1 calc R . . . .
C74 C 0.5144(9) 1.3358(7) 0.5246(9) 0.109(3) Uani 1 1 d D U . . .
C75 C 0.5415(8) 1.2585(6) 0.5407(7) 0.094(3) Uani 1 1 d . U . . .
H75 H 0.5799 1.2421 0.5690 0.112 Uiso 1 1 calc R . . . .
C76 C 0.5153(7) 1.2015(5) 0.5176(6) 0.072(2) Uani 1 1 d . U . . .
H76 H 0.5338 1.1474 0.5321 0.086 Uiso 1 1 calc R . . . .
C77 C 0.5452(12) 1.3968(8) 0.5462(9) 0.146(4) Uani 1 1 d D U . . .
H77A H 0.6105 1.3844 0.5449 0.175 Uiso 1 1 calc R . . . .
H77B H 0.5412 1.4494 0.5146 0.175 Uiso 1 1 calc R . . . .
C78 C 0.4831(13) 1.3967(12) 0.6175(10) 0.191(5) Uani 1 1 d D U . . .
H78A H 0.5140 1.4221 0.6394 0.229 Uiso 1 1 calc R . . . .
H78B H 0.4741 1.3411 0.6447 0.229 Uiso 1 1 calc R . . . .
C79 C 0.3912(16) 1.4376(16) 0.6224(13) 0.234(6) Uani 1 1 d D U . . .
H79A H 0.3510 1.4009 0.6193 0.281 Uiso 1 1 calc R . . . .
H79B H 0.3990 1.4832 0.5815 0.281 Uiso 1 1 calc R . . . .
C80 C 0.342(2) 1.4669(16) 0.6861(14) 0.277(7) Uani 1 1 d D U . . .
H80A H 0.2759 1.4708 0.6890 0.332 Uiso 1 1 calc R . . . .
H80B H 0.3472 1.4204 0.7238 0.332 Uiso 1 1 calc R . . . .
C81 C 0.346(2) 1.5337(18) 0.7139(17) 0.297(8) Uani 1 1 d D U . . .
H81A H 0.2979 1.5689 0.6978 0.356 Uiso 1 1 calc R . . . .
H81B H 0.4053 1.5533 0.6780 0.356 Uiso 1 1 calc R . . . .
C82 C 0.345(2) 1.575(2) 0.7657(17) 0.328(11) Uani 1 1 d D U . . .
H82A H 0.3536 1.6317 0.7436 0.492 Uiso 1 1 calc R . . . .
H82B H 0.2858 1.5690 0.8041 0.492 Uiso 1 1 calc R . . . .
H82C H 0.3964 1.5530 0.7838 0.492 Uiso 1 1 calc R . . . .
C83 C 0.4380(5) 1.1837(4) 0.3736(4) 0.0391(14) Uani 1 1 d . U . . .
C84 C 0.5190(5) 1.2112(5) 0.3257(4) 0.059(2) Uani 1 1 d . U . . .
H84 H 0.5673 1.2192 0.3406 0.071 Uiso 1 1 calc R . . . .
C85 C 0.5327(6) 1.2277(7) 0.2551(5) 0.078(3) Uani 1 1 d . U . . .
H85 H 0.5914 1.2439 0.2220 0.094 Uiso 1 1 calc R . . . .
C86 C 0.4595(7) 1.2208(7) 0.2321(5) 0.082(2) Uani 1 1 d D U . . .
C87 C 0.3795(6) 1.1954(5) 0.2801(4) 0.0530(18) Uani 1 1 d . U . . .
H87 H 0.3298 1.1907 0.2653 0.064 Uiso 1 1 calc R . . . .
C88 C 0.3653(5) 1.1752(4) 0.3523(4) 0.0389(15) Uani 1 1 d . U . . .
H88 H 0.3077 1.1563 0.3854 0.047 Uiso 1 1 calc R . . . .
C89 C 0.4706(10) 1.2523(9) 0.1575(5) 0.118(3) Uani 1 1 d D U . . .
H89A H 0.4082 1.2681 0.1531 0.141 Uiso 1 1 calc R . . . .
H89B H 0.5064 1.3004 0.1395 0.141 Uiso 1 1 calc R . . . .
C90 C 0.5177(13) 1.1965(10) 0.1143(7) 0.154(4) Uani 1 1 d D U . . .
H90A H 0.4801 1.1496 0.1315 0.185 Uiso 1 1 calc R . . . .
H90B H 0.5784 1.1787 0.1211 0.185 Uiso 1 1 calc R . . . .
C91 C 0.5347(15) 1.2262(11) 0.0387(7) 0.174(5) Uani 1 1 d D U . . .
H91A H 0.4746 1.2516 0.0341 0.209 Uiso 1 1 calc R . . . .
H91B H 0.5777 1.2694 0.0223 0.209 Uiso 1 1 calc R . . . .
C92 C 0.5710(16) 1.1775(12) -0.0128(8) 0.193(5) Uani 1 1 d D U . . .
H92A H 0.5265 1.1351 0.0056 0.232 Uiso 1 1 calc R . . . .
H92B H 0.6289 1.1512 -0.0049 0.232 Uiso 1 1 calc R . . . .
C93 C 0.5948(15) 1.1927(13) -0.0892(8) 0.185(6) Uani 1 1 d D U . . .
H93A H 0.6298 1.2413 -0.1118 0.223 Uiso 1 1 calc R . . B 1
H93B H 0.6361 1.1482 -0.1057 0.223 Uiso 1 1 calc R . . B 1
H93C H 0.5416 1.2300 -0.0949 0.223 Uiso 1 1 calc R . . C 2
H93D H 0.6471 1.2273 -0.1043 0.223 Uiso 1 1 calc R . . C 2
C94 C 0.5126(17) 1.202(2) -0.1112(16) 0.172(8) Uani 0.5 1 d D U P D 1
H94A H 0.5327 1.2122 -0.1621 0.257 Uiso 0.5 1 calc R . P D 1
H94B H 0.4784 1.1539 -0.0900 0.257 Uiso 0.5 1 calc R . P D 1
H94C H 0.4720 1.2471 -0.0961 0.257 Uiso 0.5 1 calc R . P D 1
C95 C 0.619(3) 1.163(2) -0.1522(15) 0.179(9) Uani 0.5 1 d D U P D 2
H95A H 0.6279 1.2071 -0.1932 0.268 Uiso 0.5 1 calc R . P D 2
H95B H 0.6768 1.1288 -0.1575 0.268 Uiso 0.5 1 calc R . P D 2
H95C H 0.5687 1.1315 -0.1479 0.268 Uiso 0.5 1 calc R . P D 2

loop_
_atom_site_aniso_label
_atom_site_aniso_U_11
_atom_site_aniso_U_22
_atom_site_aniso_U_33
_atom_site_aniso_U_23
_atom_site_aniso_U_13
_atom_site_aniso_U_12
S1 0.0119(7) 0.0746(13) 0.0266(9) -0.0204(8) -0.0062(6) 0.0017(7)
S2 0.0110(7) 0.0573(11) 0.0258(8) -0.0141(7) -0.0075(6) 0.0025(6)
F1 0.042(5) 0.152(10) 0.039(5) -0.050(6) -0.013(4) -0.002(6)
F1A 0.042(6) 0.141(11) 0.035(6) -0.044(7) -0.010(5) -0.007(8)
F2 0.024(6) 0.128(12) 0.042(5) -0.043(8) 0.001(5) 0.004(8)
F2A 0.019(7) 0.110(12) 0.048(7) -0.041(9) 0.007(6) -0.006(8)
O1 0.013(4) 0.118(9) 0.036(6) -0.038(7) -0.010(4) -0.003(6)
O1A 0.016(5) 0.108(11) 0.035(7) -0.027(8) -0.010(5) -0.004(8)
N1 0.016(5) 0.101(12) 0.048(8) -0.015(7) -0.010(5) 0.001(7)
N1A 0.023(6) 0.104(13) 0.045(10) -0.021(9) -0.013(7) 0.003(10)
N2 0.028(7) 0.097(10) 0.032(9) -0.023(8) 0.001(8) -0.013(7)
N2A 0.012(8) 0.091(11) 0.031(9) -0.019(9) -0.010(8) 0.000(8)
C1 0.011(3) 0.049(4) 0.022(3) -0.015(3) 0.000(2) -0.005(2)
C2 0.013(3) 0.050(4) 0.023(3) -0.010(3) -0.005(2) 0.002(2)
C3 0.009(2) 0.051(4) 0.022(3) -0.013(3) -0.005(2) 0.002(2)
C4 0.011(2) 0.055(4) 0.027(3) -0.015(3) -0.007(2) 0.000(2)
C5 0.011(2) 0.053(3) 0.029(3) -0.014(3) -0.005(2) 0.001(2)
C6 0.017(2) 0.051(3) 0.020(3) -0.016(2) -0.007(2) -0.001(2)
C7 0.010(2) 0.067(4) 0.024(3) -0.021(3) -0.005(2) 0.001(2)
C8 0.012(3) 0.057(4) 0.027(3) -0.019(3) -0.007(2) 0.007(2)
C9 0.019(2) 0.046(3) 0.022(3) -0.017(2) -0.012(2) 0.009(2)
C10 0.010(2) 0.083(4) 0.026(3) -0.020(3) -0.004(2) -0.004(3)
C11 0.005(3) 0.097(6) 0.029(3) -0.028(4) -0.003(3) -0.004(5)
C11A 0.006(3) 0.099(6) 0.029(4) -0.026(4) -0.001(3) -0.002(5)
C12 0.011(3) 0.105(6) 0.031(4) -0.028(5) -0.004(3) -0.003(5)
C12A 0.013(4) 0.104(6) 0.031(4) -0.029(5) -0.004(3) -0.004(5)
C13 0.015(3) 0.108(6) 0.032(3) -0.032(4) -0.002(3) -0.005(4)
C13A 0.016(4) 0.108(6) 0.032(4) -0.031(4) -0.003(3) -0.005(5)
C14 0.021(4) 0.114(7) 0.035(4) -0.032(5) -0.005(3) -0.006(5)
C14A 0.021(4) 0.116(7) 0.034(4) -0.033(5) -0.005(4) -0.005(5)
C15 0.023(4) 0.120(7) 0.033(4) -0.035(5) -0.006(3) -0.009(5)
C15A 0.024(4) 0.118(7) 0.034(4) -0.038(5) -0.004(4) -0.005(5)
C16 0.019(4) 0.116(7) 0.036(4) -0.037(5) 0.000(3) -0.008(5)
C16A 0.020(4) 0.115(7) 0.035(4) -0.038(5) 0.001(4) -0.006(5)
C17 0.009(4) 0.110(7) 0.031(4) -0.031(5) -0.004(3) -0.006(4)
C17A 0.015(5) 0.110(7) 0.032(4) -0.032(5) -0.003(4) -0.003(5)
C18 0.011(3) 0.106(6) 0.030(3) -0.030(4) -0.002(3) -0.004(4)
C18A 0.013(4) 0.106(6) 0.029(3) -0.030(4) -0.001(3) -0.004(4)
C19 0.010(3) 0.101(6) 0.029(3) -0.028(4) -0.001(3) -0.003(4)
C19A 0.010(4) 0.101(6) 0.029(4) -0.027(4) -0.002(3) -0.003(4)
C20 0.011(3) 0.097(6) 0.034(4) -0.025(4) -0.006(3) -0.003(4)
C20A 0.012(4) 0.098(6) 0.035(4) -0.025(4) -0.006(4) -0.004(4)
C21 0.014(4) 0.097(8) 0.043(5) -0.025(6) -0.010(4) 0.000(5)
C21A 0.015(4) 0.101(8) 0.043(5) -0.022(6) -0.007(4) 0.000(6)
C22 0.011(4) 0.095(6) 0.035(6) -0.024(5) -0.005(5) -0.011(4)
C22A 0.013(5) 0.097(7) 0.033(6) -0.023(5) -0.006(5) -0.009(5)
C23 0.013(2) 0.049(3) 0.025(3) -0.013(2) -0.009(2) 0.001(2)
C24 0.015(3) 0.048(3) 0.029(3) -0.010(2) -0.004(2) -0.007(2)
C25 0.024(3) 0.058(4) 0.033(3) -0.008(3) -0.007(3) -0.010(3)
C26 0.034(3) 0.062(4) 0.040(4) -0.006(3) -0.007(3) -0.005(3)
C27 0.046(4) 0.058(4) 0.051(4) -0.010(3) -0.016(3) 0.002(3)
C28 0.042(4) 0.053(4) 0.051(4) -0.016(3) -0.014(3) -0.002(3)
C29 0.031(3) 0.050(4) 0.036(3) -0.015(3) -0.011(3) -0.003(3)
C30 0.094(6) 0.066(5) 0.095(6) -0.010(4) -0.007(5) -0.007(5)
C31 0.129(8) 0.114(7) 0.168(8) -0.019(7) -0.006(7) -0.038(6)
C32 0.174(10) 0.149(9) 0.213(10) -0.034(8) 0.006(9) -0.067(7)
C33 0.206(11) 0.180(10) 0.223(11) -0.060(9) 0.004(10) -0.096(8)
C34 0.216(13) 0.210(12) 0.245(13) -0.064(11) 0.006(12) -0.103(10)
C35 0.208(16) 0.293(19) 0.30(2) -0.073(17) 0.003(17) -0.112(15)
C36 0.015(3) 0.058(3) 0.030(3) -0.020(3) -0.010(2) 0.004(2)
C37 0.021(3) 0.069(4) 0.026(3) -0.015(3) -0.011(2) -0.003(3)
C38 0.026(3) 0.089(5) 0.036(3) -0.025(3) -0.016(3) -0.007(3)
C39 0.043(4) 0.082(4) 0.048(4) -0.033(3) -0.019(3) -0.011(3)
C40 0.042(4) 0.073(5) 0.045(4) -0.030(3) -0.016(3) -0.004(3)
C41 0.023(3) 0.065(4) 0.036(3) -0.019(3) -0.015(3) 0.003(3)
C42 0.072(5) 0.104(6) 0.069(5) -0.045(4) -0.029(4) -0.018(4)
C43 0.107(6) 0.119(7) 0.083(6) -0.050(5) -0.023(5) -0.014(5)
C44 0.126(7) 0.132(7) 0.087(6) -0.058(5) -0.028(5) -0.012(6)
C45 0.132(8) 0.143(8) 0.091(6) -0.060(6) -0.027(6) -0.003(7)
C46 0.145(9) 0.164(10) 0.102(7) -0.074(7) -0.013(6) -0.007(8)
C47 0.155(13) 0.199(14) 0.110(10) -0.080(10) 0.017(9) -0.024(11)
S3 0.0178(8) 0.0530(11) 0.0395(10) -0.0161(8) -0.0093(7) 0.0081(7)
S4 0.0249(9) 0.0436(11) 0.0553(11) -0.0198(9) -0.0164(8) 0.0105(7)
F3 0.104(5) 0.089(5) 0.109(5) -0.004(4) -0.057(4) 0.029(4)
F4 0.081(4) 0.074(4) 0.146(6) -0.031(4) -0.064(4) 0.048(3)
O2 0.044(3) 0.057(4) 0.071(4) -0.024(3) -0.025(3) 0.011(3)
N3 0.065(5) 0.081(6) 0.099(6) -0.033(5) -0.019(5) 0.038(5)
N4 0.041(4) 0.084(6) 0.135(8) -0.023(5) -0.025(5) 0.030(4)
C48 0.017(3) 0.044(4) 0.041(4) -0.017(3) -0.017(2) 0.003(2)
C49 0.018(3) 0.039(3) 0.036(3) -0.015(2) -0.018(2) 0.011(2)
C50 0.018(3) 0.039(3) 0.039(3) -0.018(3) -0.013(2) 0.006(2)
C51 0.017(3) 0.046(3) 0.048(3) -0.022(3) -0.017(2) 0.005(2)
C52 0.022(3) 0.053(3) 0.043(3) -0.022(3) -0.011(2) 0.013(2)
C53 0.024(3) 0.052(4) 0.050(4) -0.024(3) -0.013(3) 0.006(3)
C54 0.022(3) 0.053(4) 0.059(4) -0.027(3) -0.021(3) 0.010(3)
C55 0.023(3) 0.043(3) 0.045(3) -0.019(3) -0.014(2) 0.010(2)
C56 0.020(3) 0.044(3) 0.046(3) -0.022(3) -0.015(2) 0.007(2)
C57 0.020(3) 0.038(3) 0.046(3) -0.017(2) -0.017(2) 0.007(2)
C58 0.026(3) 0.045(4) 0.071(4) -0.028(3) -0.021(3) 0.010(3)
C59 0.033(3) 0.048(4) 0.074(4) -0.028(3) -0.030(3) 0.017(3)
C60 0.035(3) 0.042(4) 0.082(4) -0.029(3) -0.030(3) 0.012(3)
C61 0.049(4) 0.049(4) 0.079(4) -0.029(3) -0.039(3) 0.018(3)
C62 0.061(4) 0.068(5) 0.083(5) -0.029(4) -0.039(4) 0.022(4)
C63 0.072(5) 0.064(5) 0.093(5) -0.020(4) -0.046(4) 0.025(4)
C64 0.060(4) 0.072(5) 0.105(5) -0.025(4) -0.047(4) 0.032(4)
C65 0.044(4) 0.062(5) 0.102(5) -0.034(4) -0.042(4) 0.018(3)
C66 0.042(3) 0.054(4) 0.090(4) -0.031(3) -0.041(3) 0.018(3)
C67 0.036(3) 0.055(4) 0.085(4) -0.038(3) -0.033(3) 0.012(3)
C68 0.032(3) 0.059(4) 0.099(4) -0.034(4) -0.020(3) 0.014(3)
C69 0.028(4) 0.066(6) 0.098(5) -0.033(4) -0.015(4) 0.018(4)
C70 0.034(4) 0.064(5) 0.112(6) -0.025(5) -0.022(4) 0.014(3)
C71 0.035(3) 0.041(3) 0.093(5) -0.030(3) -0.036(3) 0.010(3)
C72 0.040(4) 0.046(4) 0.125(6) -0.032(4) -0.045(4) 0.005(3)
C73 0.073(5) 0.054(4) 0.170(7) -0.046(5) -0.073(5) 0.014(4)
C74 0.111(6) 0.072(5) 0.201(7) -0.065(5) -0.102(5) 0.016(4)
C75 0.096(6) 0.066(5) 0.173(7) -0.057(5) -0.100(5) 0.024(4)
C76 0.068(5) 0.051(4) 0.138(6) -0.041(4) -0.074(4) 0.011(4)
C77 0.162(8) 0.118(7) 0.232(9) -0.101(7) -0.116(7) 0.006(6)
C78 0.205(10) 0.169(9) 0.257(10) -0.130(8) -0.095(9) 0.006(8)
C79 0.227(12) 0.208(11) 0.290(13) -0.134(9) -0.077(10) 0.027(10)
C80 0.281(13) 0.238(13) 0.310(14) -0.147(10) -0.056(12) 0.032(11)
C81 0.313(15) 0.262(15) 0.315(16) -0.166(11) -0.053(14) 0.033(14)
C82 0.36(2) 0.30(2) 0.32(2) -0.191(16) -0.05(2) 0.040(19)
C83 0.025(3) 0.046(4) 0.047(3) -0.009(3) -0.017(2) 0.004(3)
C84 0.022(3) 0.076(5) 0.057(4) 0.010(4) -0.009(3) 0.004(3)
C85 0.035(4) 0.105(6) 0.065(4) 0.013(5) -0.009(3) 0.003(4)
C86 0.052(4) 0.116(6) 0.062(4) 0.001(4) -0.017(3) 0.000(4)
C87 0.045(4) 0.071(5) 0.047(4) -0.017(4) -0.023(3) 0.007(3)
C88 0.030(3) 0.049(4) 0.043(3) -0.015(3) -0.019(3) 0.010(3)
C89 0.084(6) 0.171(8) 0.070(5) 0.006(5) -0.017(5) -0.011(6)
C90 0.137(8) 0.197(9) 0.098(6) -0.018(6) -0.015(7) -0.011(8)
C91 0.169(10) 0.221(10) 0.100(6) -0.040(7) -0.006(8) -0.014(9)
C92 0.183(11) 0.223(11) 0.124(7) -0.051(8) 0.012(9) -0.006(9)
C93 0.180(12) 0.208(12) 0.122(8) -0.070(9) 0.020(9) 0.003(11)
C94 0.157(15) 0.200(17) 0.123(12) -0.118(13) 0.040(11) 0.019(16)
C95 0.152(17) 0.195(17) 0.146(12) -0.091(13) 0.032(14) 0.003(15)

loop_
_atom_type_symbol
_atom_type_description
_atom_type_scat_dispersion_real
_atom_type_scat_dispersion_imag
_atom_type_scat_source
C C 0.0181 0.0091 'International Tables Vol C Tables 4.2.6.8 and 6.1.1.4'
H H 0.0000 0.0000 'International Tables Vol C Tables 4.2.6.8 and 6.1.1.4'
F F 0.0727 0.0534 'International Tables Vol C Tables 4.2.6.8 and 6.1.1.4'
N N 0.0311 0.0180 'International Tables Vol C Tables 4.2.6.8 and 6.1.1.4'
O O 0.0492 0.0322 'International Tables Vol C Tables 4.2.6.8 and 6.1.1.4'
S S 0.3331 0.5567 'International Tables Vol C Tables 4.2.6.8 and 6.1.1.4'

loop_
_geom_angle_atom_site_label_1
_geom_angle_atom_site_label_2
_geom_angle_atom_site_label_3
_geom_angle
_geom_angle_site_symmetry_1
_geom_angle_site_symmetry_3
C6 S1 C7 90.0(3) . .
C9 S2 C4 88.1(3) . .
C2 C1 C23 124.6(5) . 2_576
C3 C1 C2 120.5(5) 2_576 .
C3 C1 C23 114.8(4) 2_576 2_576
C1 C2 H2 123.3 . .
C1 C2 C3 113.4(5) . .
C3 C2 H2 123.3 . .
C1 C3 C2 126.1(4) 2_576 .
C1 C3 C4 105.9(5) 2_576 .
C2 C3 C4 128.0(5) . .
C3 C4 S2 134.4(5) . .
C5 C4 S2 114.6(4) . .
C5 C4 C3 110.8(5) . .
C4 C5 C6 111.0(5) . .
C4 C5 C23 110.7(5) . .
C6 C5 C23 137.7(6) . .
C5 C6 S1 134.8(5) . .
C9 C6 S1 116.0(4) . .
C9 C6 C5 109.2(5) . .
C8 C7 S1 111.1(4) . .
C10 C7 S1 129.2(5) . .
C10 C7 C8 119.7(5) . .
C7 C8 H8 123.9 . .
C7 C8 C9 112.2(5) . .
C9 C8 H8 123.9 . .
C6 C9 S2 117.1(4) . .
C6 C9 C8 110.4(5) . .
C8 C9 S2 132.2(4) . .
C7 C10 H10 112.9 . .
C7 C10 H10A 114.5 . .
C7 C10 C11A 130.9(19) . .
C11 C10 C7 134.1(14) . .
C11 C10 H10 112.9 . .
C11A C10 H10A 114.5 . .
C10 C11 C12 128(2) . .
C10 C11 C19 124(2) . .
C12 C11 C19 107.2(19) . .
C10 C11A C12A 126(3) . .
C19A C11A C10 124(4) . .
C19A C11A C12A 110(3) . .
O1 C12 C11 127.0(16) . .
O1 C12 C13 127.3(15) . .
C13 C12 C11 105.7(15) . .
O1A C12A C11A 130(2) . .
O1A C12A C13A 123(2) . .
C11A C12A C13A 107(2) . .
C14 C13 C12 125.8(14) . .
C14 C13 C18 123.2(15) . .
C18 C13 C12 110.9(14) . .
C14A C13A C12A 131(2) . .
C14A C13A C18A 118(2) . .
C18A C13A C12A 109(2) . .
C13 C14 H14 121.6 . .
C13 C14 C15 116.9(13) . .
C15 C14 H14 121.6 . .
C13A C14A H14A 120.7 . .
C15A C14A C13A 119(2) . .
C15A C14A H14A 120.7 . .
F1 C15 C14 121.5(13) . .
F1 C15 C16 118.9(14) . .
C14 C15 C16 119.5(14) . .
C14A C15A F1A 121(2) . .
C14A C15A C16A 124(2) . .
C16A C15A F1A 115.0(19) . .
F2 C16 C15 115.6(19) . .
F2 C16 C17 121(2) . .
C17 C16 C15 122.8(17) . .
F2A C16A C17A 120(3) . .
C15A C16A F2A 121(3) . .
C15A C16A C17A 118(2) . .
C16 C17 H17 121.3 . .
C16 C17 C18 117.5(17) . .
C18 C17 H17 121.3 . .
C16A C17A H17A 120.7 . .
C18A C17A C16A 119(3) . .
C18A C17A H17A 120.7 . .
C13 C18 C19 109.2(17) . .
C17 C18 C13 119.7(17) . .
C17 C18 C19 131.1(18) . .
C13A C18A C19A 107(2) . .
C17A C18A C13A 120(3) . .
C17A C18A C19A 133(3) . .
C18 C19 C11 105.5(17) . .
C20 C19 C11 127(2) . .
C20 C19 C18 127(2) . .
C11A C19A C18A 107(3) . .
C20A C19A C11A 127(3) . .
C20A C19A C18A 126(3) . .
C19 C20 C21 120(2) . .
C19 C20 C22 123(3) . .
C21 C20 C22 116(2) . .
C19A C20A C21A 126(3) . .
C22A C20A C19A 125(4) . .
C22A C20A C21A 110(3) . .
N1 C21 C20 178(2) . .
N1A C21A C20A 175(4) . .
N2 C22 C20 172(4) . .
C20A C22A N2A 169(6) . .
C1 C23 C5 97.7(4) 2_576 .
C1 C23 C24 109.8(5) 2_576 .
C5 C23 C24 106.7(5) . .
C36 C23 C1 112.6(5) . 2_576
C36 C23 C5 114.8(5) . .
C36 C23 C24 114.0(5) . .
C25 C24 C23 120.1(6) . .
C25 C24 C29 118.1(7) . .
C29 C24 C23 121.6(6) . .
C24 C25 H25 119.7 . .
C24 C25 C26 120.6(7) . .
C26 C25 H25 119.7 . .
C25 C26 H26 119.4 . .
C25 C26 C27 121.2(7) . .
C27 C26 H26 119.4 . .
C26 C27 C30 121.3(8) . .
C28 C27 C26 117.1(7) . .
C28 C27 C30 121.5(8) . .
C27 C28 H28 119.2 . .
C29 C28 C27 121.6(7) . .
C29 C28 H28 119.2 . .
C24 C29 H29 119.3 . .
C28 C29 C24 121.4(7) . .
C28 C29 H29 119.3 . .
C27 C30 H30A 109.2 . .
C27 C30 H30B 109.2 . .
H30A C30 H30B 107.9 . .
C31 C30 C27 111.8(10) . .
C31 C30 H30A 109.2 . .
C31 C30 H30B 109.2 . .
C30 C31 H31A 106.7 . .
C30 C31 H31B 106.7 . .
H31A C31 H31B 106.6 . .
C32 C31 C30 122.7(14) . .
C32 C31 H31A 106.7 . .
C32 C31 H31B 106.7 . .
C31 C32 H32A 106.4 . .
C31 C32 H32B 106.4 . .
H32A C32 H32B 106.5 . .
C33 C32 C31 123.6(16) . .
C33 C32 H32A 106.4 . .
C33 C32 H32B 106.4 . .
C32 C33 H33A 101.1 . .
C32 C33 H33B 101.1 . .
H33A C33 H33B 104.5 . .
C34 C33 C32 143(2) . .
C34 C33 H33A 101.1 . .
C34 C33 H33B 101.1 . .
C33 C34 H34A 106.4 . .
C33 C34 H34B 106.4 . .
C33 C34 C35 124(2) . .
H34A C34 H34B 106.5 . .
C35 C34 H34A 106.4 . .
C35 C34 H34B 106.4 . .
C34 C35 H35A 109.5 . .
C34 C35 H35B 109.5 . .
C34 C35 H35C 109.5 . .
H35A C35 H35B 109.5 . .
H35A C35 H35C 109.5 . .
H35B C35 H35C 109.5 . .
C37 C36 C23 119.9(6) . .
C37 C36 C41 118.9(6) . .
C41 C36 C23 121.2(5) . .
C36 C37 H37 120.5 . .
C36 C37 C38 119.1(7) . .
C38 C37 H37 120.5 . .
C37 C38 H38 118.5 . .
C39 C38 C37 123.0(6) . .
C39 C38 H38 118.5 . .
C38 C39 C40 116.7(6) . .
C38 C39 C42 124.8(8) . .
C40 C39 C42 118.5(8) . .
C39 C40 H40 118.7 . .
C41 C40 C39 122.5(7) . .
C41 C40 H40 118.7 . .
C36 C41 H41 120.1 . .
C40 C41 C36 119.8(6) . .
C40 C41 H41 120.1 . .
C39 C42 H42A 107.9 . .
C39 C42 H42B 107.9 . .
H42A C42 H42B 107.2 . .
C43 C42 C39 117.8(7) . .
C43 C42 H42A 107.9 . .
C43 C42 H42B 107.9 . .
C42 C43 H43A 107.6 . .
C42 C43 H43B 107.6 . .
H43A C43 H43B 107.0 . .
C44 C43 C42 119.0(9) . .
C44 C43 H43A 107.6 . .
C44 C43 H43B 107.6 . .
C43 C44 H44A 107.5 . .
C43 C44 H44B 107.5 . .
H44A C44 H44B 107.0 . .
C45 C44 C43 119.2(10) . .
C45 C44 H44A 107.5 . .
C45 C44 H44B 107.5 . .
C44 C45 H45A 107.5 . .
C44 C45 H45B 107.5 . .
C44 C45 C46 119.2(10) . .
H45A C45 H45B 107.0 . .
C46 C45 H45A 107.5 . .
C46 C45 H45B 107.5 . .
C45 C46 H46A 108.1 . .
C45 C46 H46B 108.1 . .
C45 C46 C47 116.7(12) . .
H46A C46 H46B 107.3 . .
C47 C46 H46A 108.1 . .
C47 C46 H46B 108.1 . .
C46 C47 H47A 109.5 . .
C46 C47 H47B 109.5 . .
C46 C47 H47C 109.5 . .
H47A C47 H47B 109.5 . .
H47A C47 H47C 109.5 . .
H47B C47 H47C 109.5 . .
C51 S3 C52 88.6(3) . .
C55 S4 C54 90.6(3) . .
C49 C48 H48 121.8 . .
C49 C48 C50 116.4(6) . 2_676
C50 C48 H48 121.8 2_676 .
C48 C49 C50 121.9(6) . .
C48 C49 C57 127.2(6) . .
C50 C49 C57 110.9(5) . .
C48 C50 C51 130.9(6) 2_676 .
C49 C50 C48 121.7(5) . 2_676
C49 C50 C51 107.4(6) . .
C50 C51 S3 134.3(6) . .
C56 C51 S3 115.4(5) . .
C56 C51 C50 110.1(6) . .
C53 C52 S3 133.3(6) . .
C55 C52 S3 113.4(5) . .
C55 C52 C53 113.3(7) . .
C52 C53 H53 124.0 . .
C54 C53 C52 112.0(7) . .
C54 C53 H53 124.0 . .
C53 C54 S4 111.7(5) . .
C53 C54 C58 120.4(7) . .
C58 C54 S4 127.6(7) . .
C52 C55 S4 112.4(5) . .
C52 C55 C56 111.7(6) . .
C56 C55 S4 135.9(6) . .
C51 C56 C55 110.8(6) . .
C51 C56 C57 112.1(5) . .
C55 C56 C57 137.0(7) . .
C56 C57 C49 98.8(5) . .
C56 C57 C71 106.6(6) . .
C56 C57 C83 115.7(5) . .
C71 C57 C49 111.3(5) . .
C71 C57 C83 113.1(6) . .
C83 C57 C49 110.6(5) . .
C54 C58 H58 113.2 . .
C59 C58 C54 133.6(8) . .
C59 C58 H58 113.2 . .
C58 C59 C60 125.5(7) . .
C58 C59 C67 125.8(8) . .
C67 C59 C60 108.3(7) . .
O2 C60 C59 128.4(7) . .
O2 C60 C61 125.6(9) . .
C61 C60 C59 105.9(7) . .
C62 C61 C60 128.2(9) . .
C62 C61 C66 121.1(8) . .
C66 C61 C60 110.7(8) . .
C61 C62 H62 120.3 . .
C61 C62 C63 119.4(10) . .
C63 C62 H62 120.3 . .
F3 C63 C62 121.3(10) . .
F3 C63 C64 121.5(9) . .
C64 C63 C62 117.3(10) . .
F4 C64 C63 115.9(10) . .
C65 C64 F4 118.6(9) . .
C65 C64 C63 125.5(9) . .
C64 C65 H65 122.0 . .
C64 C65 C66 116.1(9) . .
C66 C65 H65 122.0 . .
C61 C66 C65 120.7(9) . .
C61 C66 C67 107.9(7) . .
C65 C66 C67 131.2(9) . .
C59 C67 C66 106.8(8) . .
C68 C67 C59 128.3(8) . .
C68 C67 C66 124.5(7) . .
C67 C68 C69 123.9(7) . .
C67 C68 C70 121.0(9) . .
C70 C68 C69 115.2(9) . .
N3 C69 C68 176.4(11) . .
N4 C70 C68 173.7(13) . .
C72 C71 C57 120.9(7) . .
C76 C71 C57 122.2(7) . .
C76 C71 C72 116.7(7) . .
C71 C72 H72 118.8 . .
C73 C72 C71 122.3(9) . .
C73 C72 H72 118.8 . .
C72 C73 H73 119.8 . .
C72 C73 C74 120.3(9) . .
C74 C73 H73 119.8 . .
C73 C74 C77 119.8(11) . .
C75 C74 C73 116.9(8) . .
C75 C74 C77 122.8(12) . .
C74 C75 H75 118.7 . .
C74 C75 C76 122.6(9) . .
C76 C75 H75 118.7 . .
C71 C76 C75 121.0(9) . .
C71 C76 H76 119.5 . .
C75 C76 H76 119.5 . .
C74 C77 H77A 110.4 . .
C74 C77 H77B 110.4 . .
H77A C77 H77B 108.6 . .
C78 C77 C74 106.8(14) . .
C78 C77 H77A 110.4 . .
C78 C77 H77B 110.4 . .
C77 C78 H78A 108.6 . .
C77 C78 H78B 108.6 . .
C77 C78 C79 114.6(19) . .
H78A C78 H78B 107.6 . .
C79 C78 H78A 108.6 . .
C79 C78 H78B 108.6 . .
C78 C79 H79A 108.3 . .
C78 C79 H79B 108.3 . .
C78 C79 C80 116(2) . .
H79A C79 H79B 107.4 . .
C80 C79 H79A 108.3 . .
C80 C79 H79B 108.3 . .
C79 C80 H80A 102.7 . .
C79 C80 H80B 102.7 . .
H80A C80 H80B 105.0 . .
C81 C80 C79 138(3) . .
C81 C80 H80A 102.7 . .
C81 C80 H80B 102.7 . .
C80 C81 H81A 96.8 . .
C80 C81 H81B 96.8 . .
C80 C81 C82 158(3) . .
H81A C81 H81B 103.5 . .
C82 C81 H81A 96.8 . .
C82 C81 H81B 96.8 . .
C81 C82 H82A 109.5 . .
C81 C82 H82B 109.5 . .
C81 C82 H82C 109.5 . .
H82A C82 H82B 109.5 . .
H82A C82 H82C 109.5 . .
H82B C82 H82C 109.5 . .
C84 C83 C57 119.9(7) . .
C84 C83 C88 120.0(7) . .
C88 C83 C57 120.2(6) . .
C83 C84 H84 119.5 . .
C83 C84 C85 120.9(8) . .
C85 C84 H84 119.5 . .
C84 C85 H85 119.9 . .
C84 C85 C86 120.2(8) . .
C86 C85 H85 119.9 . .
C85 C86 C89 118.7(10) . .
C87 C86 C85 117.8(8) . .
C87 C86 C89 122.9(10) . .
C86 C87 H87 118.6 . .
C86 C87 C88 122.8(8) . .
C88 C87 H87 118.6 . .
C83 C88 C87 118.1(7) . .
C83 C88 H88 121.0 . .
C87 C88 H88 121.0 . .
C86 C89 H89A 108.7 . .
C86 C89 H89B 108.7 . .
H89A C89 H89B 107.6 . .
C90 C89 C86 114.0(11) . .
C90 C89 H89A 108.7 . .
C90 C89 H89B 108.7 . .
C89 C90 H90A 108.2 . .
C89 C90 H90B 108.2 . .
C89 C90 C91 116.3(13) . .
H90A C90 H90B 107.4 . .
C91 C90 H90A 108.2 . .
C91 C90 H90B 108.2 . .
C90 C91 H91A 106.1 . .
C90 C91 H91B 106.1 . .
H91A C91 H91B 106.3 . .
C92 C91 C90 125.1(15) . .
C92 C91 H91A 106.1 . .
C92 C91 H91B 106.1 . .
C91 C92 H92A 103.4 . .
C91 C92 H92B 103.4 . .
C91 C92 C93 135.2(17) . .
H92A C92 H92B 105.2 . .
C93 C92 H92A 103.4 . .
C93 C92 H92B 103.4 . .
C92 C93 H93A 108.9 . .
C92 C93 H93B 108.9 . .
C92 C93 H93C 99.3 . .
C92 C93 H93D 99.3 . .
H93A C93 H93B 107.7 . .
H93C C93 H93D 104.0 . .
C94 C93 C92 113(2) . .
C94 C93 H93A 108.9 . .
C94 C93 H93B 108.9 . .
C95 C93 C92 150(3) . .
C95 C93 H93C 99.3 . .
C95 C93 H93D 99.3 . .
C93 C94 H94A 109.5 . .
C93 C94 H94B 109.5 . .
C93 C94 H94C 109.5 . .
H94A C94 H94B 109.5 . .
H94A C94 H94C 109.5 . .
H94B C94 H94C 109.5 . .
C93 C95 H95A 109.5 . .
C93 C95 H95B 109.5 . .
C93 C95 H95C 109.5 . .
H95A C95 H95B 109.5 . .
H95A C95 H95C 109.5 . .
H95B C95 H95C 109.5 . .

loop_
_geom_bond_atom_site_label_1
_geom_bond_atom_site_label_2
_geom_bond_distance
_geom_bond_site_symmetry_2
S1 C6 1.698(6) .
S1 C7 1.761(6) .
S2 C4 1.723(5) .
S2 C9 1.698(6) .
F1 C15 1.330(17) .
F1A C15A 1.38(3) .
F2 C16 1.35(3) .
F2A C16A 1.35(4) .
O1 C12 1.234(19) .
O1A C12A 1.19(3) .
N1 C21 1.16(3) .
N1A C21A 1.11(4) .
N2 C22 0.97(4) .
N2A C22A 1.42(5) .
C1 C2 1.437(6) .
C1 C3 1.361(8) 2_576
C1 C23 1.538(8) 2_576
C2 H2 0.9500 .
C2 C3 1.437(6) .
C3 C1 1.361(8) 2_576
C3 C4 1.454(5) .
C4 C5 1.382(9) .
C5 C6 1.434(8) .
C5 C23 1.539(8) .
C6 C9 1.367(8) .
C7 C8 1.409(9) .
C7 C10 1.405(8) .
C8 H8 0.9500 .
C8 C9 1.435(8) .
C10 H10 0.9500 .
C10 H10A 0.9500 .
C10 C11 1.36(3) .
C10 C11A 1.42(4) .
C11 C12 1.48(3) .
C11 C19 1.51(3) .
C11A C12A 1.44(5) .
C11A C19A 1.40(5) .
C12 C13 1.47(2) .
C12A C13A 1.45(3) .
C13 C14 1.39(2) .
C13 C18 1.41(3) .
C13A C14A 1.36(3) .
C13A C18A 1.40(4) .
C14 H14 0.9500 .
C14 C15 1.392(19) .
C14A H14A 0.9500 .
C14A C15A 1.31(3) .
C15 C16 1.44(2) .
C15A C16A 1.34(4) .
C16 C17 1.35(3) .
C16A C17A 1.38(4) .
C17 H17 0.9500 .
C17 C18 1.40(3) .
C17A H17A 0.9500 .
C17A C18A 1.35(4) .
C18 C19 1.47(3) .
C18A C19A 1.51(4) .
C19 C20 1.36(3) .
C19A C20A 1.39(4) .
C20 C21 1.38(4) .
C20 C22 1.46(3) .
C20A C21A 1.54(6) .
C20A C22A 1.37(5) .
C23 C1 1.538(8) 2_576
C23 C24 1.543(9) .
C23 C36 1.503(9) .
C24 C25 1.399(9) .
C24 C29 1.411(9) .
C25 H25 0.9500 .
C25 C26 1.407(11) .
C26 H26 0.9500 .
C26 C27 1.429(12) .
C27 C28 1.396(11) .
C27 C30 1.478(7) .
C28 H28 0.9500 .
C28 C29 1.392(11) .
C29 H29 0.9500 .
C30 H30A 0.9900 .
C30 H30B 0.9900 .
C30 C31 1.476(7) .
C31 H31A 0.9900 .
C31 H31B 0.9900 .
C31 C32 1.475(7) .
C32 H32A 0.9900 .
C32 H32B 0.9900 .
C32 C33 1.474(8) .
C33 H33A 0.9900 .
C33 H33B 0.9900 .
C33 C34 1.462(8) .
C34 H34A 0.9900 .
C34 H34B 0.9900 .
C34 C35 1.478(8) .
C35 H35A 0.9800 .
C35 H35B 0.9800 .
C35 H35C 0.9800 .
C36 C37 1.395(9) .
C36 C41 1.396(10) .
C37 H37 0.9500 .
C37 C38 1.411(10) .
C38 H38 0.9500 .
C38 C39 1.361(11) .
C39 C40 1.399(11) .
C39 C42 1.492(6) .
C40 H40 0.9500 .
C40 C41 1.385(10) .
C41 H41 0.9500 .
C42 H42A 0.9900 .
C42 H42B 0.9900 .
C42 C43 1.482(7) .
C43 H43A 0.9900 .
C43 H43B 0.9900 .
C43 C44 1.478(7) .
C44 H44A 0.9900 .
C44 H44B 0.9900 .
C44 C45 1.475(7) .
C45 H45A 0.9900 .
C45 H45B 0.9900 .
C45 C46 1.477(7) .
C46 H46A 0.9900 .
C46 H46B 0.9900 .
C46 C47 1.476(7) .
C47 H47A 0.9800 .
C47 H47B 0.9800 .
C47 H47C 0.9800 .
S3 C51 1.723(7) .
S3 C52 1.746(7) .
S4 C54 1.771(8) .
S4 C55 1.712(7) .
F3 C63 1.322(12) .
F4 C64 1.362(10) .
O2 C60 1.226(9) .
N3 C69 1.143(13) .
N4 C70 1.137(11) .
C48 H48 0.9500 .
C48 C49 1.379(8) .
C48 C50 1.420(9) 2_676
C49 C50 1.413(9) .
C49 C57 1.564(9) .
C50 C48 1.420(9) 2_676
C50 C51 1.443(8) .
C51 C56 1.381(10) .
C52 C53 1.405(9) .
C52 C55 1.398(10) .
C53 H53 0.9500 .
C53 C54 1.388(11) .
C54 C58 1.418(9) .
C55 C56 1.416(9) .
C56 C57 1.518(9) .
C57 C71 1.529(10) .
C57 C83 1.544(10) .
C58 H58 0.9500 .
C58 C59 1.400(11) .
C59 C60 1.452(12) .
C59 C67 1.443(10) .
C60 C61 1.450(11) .
C61 C62 1.368(13) .
C61 C66 1.381(12) .
C62 H62 0.9500 .
C62 C63 1.414(12) .
C63 C64 1.374(15) .
C64 C65 1.351(14) .
C65 H65 0.9500 .
C65 C66 1.415(11) .
C66 C67 1.471(13) .
C67 C68 1.403(13) .
C68 C69 1.441(15) .
C68 C70 1.432(11) .
C71 C72 1.404(11) .
C71 C76 1.390(11) .
C72 H72 0.9500 .
C72 C73 1.357(12) .
C73 H73 0.9500 .
C73 C74 1.444(16) .
C74 C75 1.347(14) .
C74 C77 1.475(7) .
C75 H75 0.9500 .
C75 C76 1.396(12) .
C76 H76 0.9500 .
C77 H77A 0.9900 .
C77 H77B 0.9900 .
C77 C78 1.467(8) .
C78 H78A 0.9900 .
C78 H78B 0.9900 .
C78 C79 1.471(8) .
C79 H79A 0.9900 .
C79 H79B 0.9900 .
C79 C80 1.480(8) .
C80 H80A 0.9900 .
C80 H80B 0.9900 .
C80 C81 1.471(8) .
C81 H81A 0.9900 .
C81 H81B 0.9900 .
C81 C82 1.474(8) .
C82 H82A 0.9800 .
C82 H82B 0.9800 .
C82 H82C 0.9800 .
C83 C84 1.349(10) .
C83 C88 1.393(10) .
C84 H84 0.9500 .
C84 C85 1.384(13) .
C85 H85 0.9500 .
C85 C86 1.414(14) .
C86 C87 1.330(13) .
C86 C89 1.478(7) .
C87 H87 0.9500 .
C87 C88 1.411(10) .
C88 H88 0.9500 .
C89 H89A 0.9900 .
C89 H89B 0.9900 .
C89 C90 1.456(8) .
C90 H90A 0.9900 .
C90 H90B 0.9900 .
C90 C91 1.480(7) .
C91 H91A 0.9900 .
C91 H91B 0.9900 .
C91 C92 1.473(8) .
C92 H92A 0.9900 .
C92 H92B 0.9900 .
C92 C93 1.479(8) .
C93 H93A 0.9900 .
C93 H93B 0.9900 .
C93 H93C 0.9900 .
C93 H93D 0.9900 .
C93 C94 1.473(8) .
C93 C95 1.474(8) .
C94 H94A 0.9800 .
C94 H94B 0.9800 .
C94 H94C 0.9800 .
C95 H95A 0.9800 .
C95 H95B 0.9800 .
C95 H95C 0.9800 .

loop_
_smtbx_masks_void_nr
_smtbx_masks_void_average_x
_smtbx_masks_void_average_y
_smtbx_masks_void_average_z
_smtbx_masks_void_volume
_smtbx_masks_void_count_electrons
1 -0.749 0.500 0.156 1725.6 414.1
2 0.415 0.374 0.305 19.2 1.7
3 0.585 0.626 0.695 19.2 1.8
